data_7219172
loop_
_publ_author_name
'He, Yan-Fei'
'Chen, Di-Ming'
'Xu, Hang'
'Cheng, Peng'

_publ_section_title
;
 Structural diversity of luminescent lanthanide metal--organic frameworks
 based on a V-shaped ligand
;
_journal_issue 12
_journal_name_full CrystEngComm
_journal_page_first 2471
_journal_paper_doi 10.1039/C4CE02380C
_journal_volume 17
_journal_year 2015
_chemical_formula_moiety 'C45 H35 Eu2 N O18'
_chemical_formula_sum 'C45 H34 Eu2 N O18'
_chemical_formula_weight 1180.65
_chemical_name_systematic
;
 ? 
;
_space_group_crystal_system monoclinic
_space_group_IT_number 14
_space_group_name_Hall '-P 2ybc'
_space_group_name_H-M_alt 'P 1 21/c 1'
_symmetry_space_group_name_Hall '-P 2ybc'
_symmetry_space_group_name_H-M 'P 1 21/c 1'
_atom_sites_solution_hydrogens geom
_atom_sites_solution_primary direct
_atom_sites_solution_secondary difmap
_audit_creation_date 2014-08-12
_audit_creation_method
;
Olex2 1.2
(compiled 2014.06.27 svn.r2953 for OlexSys, GUI svn.r4862)
;
_audit_update_record
;
2014-10-20 deposited with the CCDC.
2014-12-23 downloaded from the CCDC.
;
_cell_angle_alpha 90.00
_cell_angle_beta 99.446(6)
_cell_angle_gamma 90.00
_cell_formula_units_Z 4
_cell_length_a 9.4187(6)
_cell_length_b 28.0878(14)
_cell_length_c 16.7579(11)
_cell_measurement_reflns_used 6597
_cell_measurement_temperature 133.8(2)
_cell_measurement_theta_max 28.6620
_cell_measurement_theta_min 3.4450
_cell_volume 4373.2(5)
_computing_cell_refinement
;
CrysAlisPro, Agilent Technologies,
Version 1.171.36.32 (release 02-08-2013 CrysAlis171 .NET)
(compiled Aug  2 2013,16:46:58)
;
_computing_data_collection
;
CrysAlisPro, Agilent Technologies,
Version 1.171.36.32 (release 02-08-2013 CrysAlis171 .NET)
(compiled Aug  2 2013,16:46:58)
;
_computing_data_reduction
;
CrysAlisPro, Agilent Technologies,
Version 1.171.36.32 (release 02-08-2013 CrysAlis171 .NET)
(compiled Aug  2 2013,16:46:58)
;
_computing_molecular_graphics 'Olex2 (Dolomanov et al., 2009)'
_computing_publication_material 'Olex2 (Dolomanov et al., 2009)'
_computing_structure_refinement 'XL (Sheldrick, 2008)'
_computing_structure_solution 'SHELXS-97 (Sheldrick, 1990)'
_diffrn_ambient_temperature 133.8(2)
_diffrn_detector_area_resol_mean 16.2116
_diffrn_measured_fraction_theta_full 0.988
_diffrn_measured_fraction_theta_max 0.988
_diffrn_measurement_details
;
  1 omega   34.00   89.00   1.0000   20.0000
omega____ theta____ kappa____ phi______ frames
    -       18.0372 -178.0000  150.0000 55

  2 omega  -48.00   43.00   1.0000   20.0000
omega____ theta____ kappa____ phi______ frames
    -       18.0372  -37.0000  -60.0000 91

  3 omega  -12.00   28.00   1.0000   20.0000
omega____ theta____ kappa____ phi______ frames
    -       18.0372   77.0000 -120.0000 40

  4 omega    7.00   37.00   1.0000   20.0000
omega____ theta____ kappa____ phi______ frames
    -       18.0372   77.0000  -60.0000 30

  5 omega  -40.00  -10.00   1.0000   20.0000
omega____ theta____ kappa____ phi______ frames
    -      -18.9747   57.0000 -180.0000 30
;
_diffrn_measurement_device_type 'SuperNova, Single source at offset, Eos'
_diffrn_measurement_method '\w scans'
_diffrn_orient_matrix_UB_11 -0.0001478000
_diffrn_orient_matrix_UB_12 -0.0223766000
_diffrn_orient_matrix_UB_13 0.0197138000
_diffrn_orient_matrix_UB_21 -0.0180527000
_diffrn_orient_matrix_UB_22 -0.0114220000
_diffrn_orient_matrix_UB_23 -0.0380161000
_diffrn_orient_matrix_UB_31 0.0741351000
_diffrn_orient_matrix_UB_32 -0.0027918000
_diffrn_orient_matrix_UB_33 -0.0020705000
_diffrn_radiation_monochromator mirror
_diffrn_radiation_type MoK\a
_diffrn_radiation_wavelength 0.71073
_diffrn_reflns_av_R_equivalents 0.0378
_diffrn_reflns_av_unetI/netI 0.0574
_diffrn_reflns_limit_h_max 11
_diffrn_reflns_limit_h_min -11
_diffrn_reflns_limit_k_max 33
_diffrn_reflns_limit_k_min -22
_diffrn_reflns_limit_l_max 19
_diffrn_reflns_limit_l_min -19
_diffrn_reflns_number 18345
_diffrn_reflns_theta_full 25.01
_diffrn_reflns_theta_max 25.01
_diffrn_reflns_theta_min 2.78
_diffrn_source 'SuperNova (Mo) X-ray Source'
_exptl_absorpt_coefficient_mu 2.922
_exptl_absorpt_correction_T_max 1.00000
_exptl_absorpt_correction_T_min 0.58715
_exptl_absorpt_correction_type multi-scan
_exptl_absorpt_process_details
;
CrysAlisPro, Agilent Technologies,
Version 1.171.36.32 (release 02-08-2013 CrysAlis171 .NET)
(compiled Aug  2 2013,16:46:58)
Empirical absorption correction using spherical harmonics,
 implemented in SCALE3 ABSPACK scaling algorithm.
;
_exptl_crystal_density_diffrn 1.793
_exptl_crystal_density_method 'not measured'
_exptl_crystal_F_000 2324
_exptl_crystal_size_max 0.2
_exptl_crystal_size_mid 0.2
_exptl_crystal_size_min 0.2
_refine_diff_density_max 3.254
_refine_diff_density_min -1.535
_refine_diff_density_rms 0.161
_refine_ls_extinction_method none
_refine_ls_goodness_of_fit_ref 1.034
_refine_ls_hydrogen_treatment constr
_refine_ls_matrix_type full
_refine_ls_number_parameters 599
_refine_ls_number_reflns 7618
_refine_ls_number_restraints 256
_refine_ls_restrained_S_all 1.047
_refine_ls_R_factor_all 0.0662
_refine_ls_R_factor_gt 0.0512
_refine_ls_shift/su_max 0.006
_refine_ls_shift/su_mean 0.000
_refine_ls_structure_factor_coef Fsqd
_refine_ls_weighting_details 'calc w=1/[\s^2^(Fo^2^)+(0.0497P)^2^+38.2968P] where P=(Fo^2^+2Fc^2^)/3'
_refine_ls_weighting_scheme calc
_refine_ls_wR_factor_gt 0.1200
_refine_ls_wR_factor_ref 0.1305
_reflns_number_gt 6104
_reflns_number_total 7618
_reflns_threshold_expression >2sigma(I)
_cod_data_source_file c4ce02380c2.cif
_cod_data_source_block p140630a
_cod_depositor_comments 'Adding full bibliography for 7219168--7219173.cif.'
_cod_database_code 7219172
_chemical_oxdiff_formula C1H1O1N1EU1
_chemical_oxdiff_usercomment 6-25-EU4
_reflns_odcompleteness_completeness 99.77
_reflns_odcompleteness_iscentric 1
_reflns_odcompleteness_theta 26.32
_olex2_refinement_description
;
1. Fixed Uiso
 At 1.2 times of:
  All C(H) groups
 At 1.5 times of:
  All C(H,H,H) groups, All O(H,H) groups
2. Restrained distances
 C2-N2 = N2-C1
 1.45 with sigma of 0.01
 H1B-H62B
 2.2 with sigma of 0.01
3. Rigid bond restraints
 All non-hydrogen atoms
 with sigma for 1-2 distances of 0.005 and sigma for 1-3 distances of 0.005
4. Uiso/Uaniso restraints and constraints
C9 \\sim N2 \\sim C2 \\sim C1 \\sim O60: within 1.7A with sigma of 0.04 and
sigma for terminal atoms of 0.08
Uanis(C9) \\sim Ueq, Uanis(N2) \\sim Ueq, Uanis(C1) \\sim Ueq, Uanis(C2) \\sim
Ueq: with sigma of 0.005 and sigma for terminal atoms of 0.01
5.a Rotating group:
 O61(H61A,H61B), O62(H62A,H62B)
5.b Ternary CH refined with riding coordinates:
 C9(H9)
5.c Aromatic/amide H refined with riding coordinates:
 C4(H4), C5(H5), C7(H7), C8(H8), C11(H11), C12(H12), C14(H14), C15(H15),
 C23(H23), C24(H24), C26(H26), C27(H27), C30(H30), C31(H31), C33(H33), C34(H34),
  C42(H42), C43(H43), C45(H45), C46(H46), C49(H49), C50(H50), C52(H52), C53(H53)
5.d Idealised Me refined as rotating group:
 C1(H1A,H1B,H1C), C2(H2A,H2B,H2C)
;
_olex2_submission_special_instructions 'No special instructions were received'

loop_
_space_group_symop_id
_space_group_symop_operation_xyz
1 'x, y, z'
2 '-x, y+1/2, -z+1/2'
3 '-x, -y, -z'
4 'x, -y-1/2, z-1/2'

loop_
_atom_site_label
_atom_site_type_symbol
_atom_site_fract_x
_atom_site_fract_y
_atom_site_fract_z
_atom_site_U_iso_or_equiv
_atom_site_adp_type
_atom_site_occupancy
_atom_site_calc_flag
_atom_site_refinement_flags_posn
_atom_site_refinement_flags_adp
Eu1 Eu -0.29605(4) -0.007146(13) -0.02584(2) 0.02298(13) Uani 1 d . U
Eu2 Eu -0.55429(5) 0.527398(14) 0.08685(2) 0.02754(14) Uani 1 d . U
O9 O -0.1489(6) 0.25732(19) 0.2098(4) 0.0327(13) Uani 1 d . U
O17 O -0.3446(11) 0.0563(2) 0.0440(5) 0.078(2) Uani 1 d . U
O18 O -0.5528(9) 0.0756(2) 0.0659(4) 0.0545(18) Uani 1 d . U
O20 O -0.3738(7) 0.47072(19) 0.1782(4) 0.0384(13) Uani 1 d . U
O21 O -0.3964(6) 0.46055(18) 0.0526(3) 0.0296(12) Uani 1 d . U
O28 O 0.1292(7) -0.2757(2) 0.0580(4) 0.0433(16) Uani 1 d . U
O36 O -0.1003(8) -0.0619(2) 0.0004(6) 0.071(2) Uani 1 d . U
O37 O -0.1493(7) 0.0516(2) -0.0543(4) 0.0437(15) Uani 1 d . U
O39 O -0.2977(7) -0.4573(2) -0.0336(4) 0.0363(14) Uani 1 d . U
O40 O -0.3338(7) -0.4353(2) 0.0781(4) 0.0363(14) Uani 1 d . U
O47 O -0.2581(7) -0.2133(2) 0.3287(4) 0.0421(15) Uani 1 d . U
O55 O -0.2811(10) -0.0424(3) 0.0973(4) 0.065(2) Uani 1 d . U
O56 O -0.5111(9) 0.0264(3) -0.1217(6) 0.079(2) Uani 1 d . U
O58 O -0.4240(7) -0.4259(2) 0.2117(3) 0.0395(15) Uani 1 d . U
O59 O -0.5915(7) -0.3886(2) 0.1079(4) 0.0385(14) Uani 1 d . U
O60 O -0.6618(10) 0.5074(3) 0.1864(5) 0.068(2) Uani 1 d . U
O61 O -0.2730(11) -0.0233(3) -0.1565(4) 0.077(2) Uani 1 d . U
H61A H -0.2197 -0.0015 -0.1763 0.115 Uiso 1 d GR .
H61B H -0.3579 -0.0240 -0.1887 0.115 Uiso 1 d GR .
O62 O -0.8249(7) 0.5504(2) 0.0308(5) 0.0576(17) Uani 1 d . U
H62A H -0.8630 0.5808 0.0295 0.086 Uiso 1 d GR .
H62B H -0.8959 0.5292 0.0094 0.086 Uiso 1 d DGR .
C3 C -0.2091(8) 0.3024(3) 0.1846(5) 0.0236(15) Uani 1 d . U
C4 C -0.1840(9) 0.3356(3) 0.2457(5) 0.0276(16) Uani 1 d . U
H4 H -0.1379 0.3278 0.2975 0.033 Uiso 1 calc R .
C5 C -0.2318(9) 0.3814(3) 0.2253(5) 0.0282(16) Uani 1 d . U
H5 H -0.2180 0.4046 0.2655 0.034 Uiso 1 calc R .
C6 C -0.3023(9) 0.3955(3) 0.1446(5) 0.0247(15) Uani 1 d . U
C7 C -0.3248(9) 0.3618(3) 0.0846(5) 0.0263(16) Uani 1 d . U
H7 H -0.3686 0.3699 0.0325 0.032 Uiso 1 calc R .
C8 C -0.2802(9) 0.3147(3) 0.1035(5) 0.0279(17) Uani 1 d . U
H8 H -0.2962 0.2913 0.0638 0.034 Uiso 1 calc R .
C10 C -0.2240(9) 0.2172(3) 0.1679(5) 0.0238(15) Uani 1 d . U
C11 C -0.3782(9) 0.2116(3) 0.1409(5) 0.0282(17) Uani 1 d . U
H11 H -0.4379 0.2375 0.1457 0.034 Uiso 1 calc R .
C12 C -0.4422(9) 0.1685(3) 0.1074(5) 0.0273(17) Uani 1 d . U
H12 H -0.5411 0.1660 0.0907 0.033 Uiso 1 calc R .
C13 C -0.3529(10) 0.1313(3) 0.1008(5) 0.0312(17) Uani 1 d . U
C14 C -0.1968(10) 0.1384(3) 0.1263(6) 0.040(2) Uani 1 d . U
H14 H -0.1367 0.1131 0.1189 0.048 Uiso 1 calc R .
C15 C -0.1296(10) 0.1811(3) 0.1617(6) 0.0361(19) Uani 1 d . U
H15 H -0.0309 0.1839 0.1787 0.043 Uiso 1 calc R .
C16 C -0.4217(13) 0.0842(3) 0.0684(6) 0.044(2) Uani 1 d . U
C19 C -0.3586(9) 0.4450(3) 0.1247(5) 0.0287(15) Uani 1 d . U
C22 C 0.0183(9) -0.3100(3) 0.0485(6) 0.0331(17) Uani 1 d . U
C23 C -0.0443(12) -0.3172(3) 0.1069(6) 0.048(2) Uani 1 d . U
H23 H -0.0281 -0.2984 0.1533 0.058 Uiso 1 calc R .
C24 C -0.1427(12) -0.3561(3) 0.0981(6) 0.047(2) Uani 1 d . U
H24 H -0.1899 -0.3618 0.1418 0.057 Uiso 1 calc R .
C25 C -0.1769(9) -0.3867(3) 0.0324(5) 0.0308(18) Uani 1 d . U
C26 C -0.1154(9) -0.3779(3) -0.0247(6) 0.0330(18) Uani 1 d . U
H26 H -0.1318 -0.3962 -0.0716 0.040 Uiso 1 calc R .
C27 C -0.0193(9) -0.3394(3) -0.0174(6) 0.0351(19) Uani 1 d . U
H27 H 0.0241 -0.3329 -0.0622 0.042 Uiso 1 calc R .
C29 C 0.0942(9) -0.2279(3) 0.0532(5) 0.0254(16) Uani 1 d . U
C30 C -0.0483(8) -0.2090(3) 0.0384(5) 0.0234(15) Uani 1 d . U
H30 H -0.1275 -0.2292 0.0338 0.028 Uiso 1 calc R .
C31 C -0.0671(9) -0.1599(3) 0.0310(5) 0.0250(16) Uani 1 d . U
H31 H -0.1592 -0.1470 0.0201 0.030 Uiso 1 calc R .
C32 C 0.0545(8) -0.1298(3) 0.0403(4) 0.0223(14) Uani 1 d . U
C33 C 0.1975(9) -0.1496(3) 0.0574(5) 0.0268(16) Uani 1 d . U
H33 H 0.2770 -0.1295 0.0657 0.032 Uiso 1 calc R .
C34 C 0.2168(9) -0.1984(3) 0.0615(6) 0.0334(19) Uani 1 d . U
H34 H 0.3088 -0.2115 0.0697 0.040 Uiso 1 calc R .
C35 C 0.0322(10) -0.0775(3) 0.0315(5) 0.0310(17) Uani 1 d . U
C38 C -0.2768(9) -0.4295(3) 0.0256(5) 0.0298(17) Uani 1 d . U
C41 C -0.3171(10) -0.2551(3) 0.2886(5) 0.0322(17) Uani 1 d . U
C42 C -0.4363(12) -0.2561(3) 0.2136(6) 0.050(3) Uani 1 d . U
H42 H -0.4724 -0.2275 0.1905 0.059 Uiso 1 calc R .
C43 C -0.4917(11) -0.2995(3) 0.1792(6) 0.043(2) Uani 1 d . U
H43 H -0.5656 -0.3006 0.1350 0.052 Uiso 1 calc R .
C44 C -0.4268(10) -0.3416(3) 0.2167(5) 0.0305(16) Uani 1 d . U
C45 C -0.3090(9) -0.3394(3) 0.2919(5) 0.0286(16) Uani 1 d . U
H45 H -0.2733 -0.3679 0.3154 0.034 Uiso 1 calc R .
C46 C -0.2524(9) -0.2963(3) 0.3273(5) 0.0274(16) Uani 1 d . U
H46 H -0.1792 -0.2951 0.3719 0.033 Uiso 1 calc R .
C48 C -0.2845(9) -0.1724(3) 0.2811(5) 0.0285(16) Uani 1 d . U
C49 C -0.3936(10) -0.1407(3) 0.2803(5) 0.039(2) Uani 1 d . U
H49 H -0.4559 -0.1463 0.3170 0.046 Uiso 1 calc R .
C50 C -0.4223(10) -0.1018(3) 0.2324(5) 0.039(2) Uani 1 d . U
H50 H -0.5032 -0.0831 0.2338 0.047 Uiso 1 calc R .
C51 C -0.3345(10) -0.0924(3) 0.1861(5) 0.0317(17) Uani 1 d . U
C52 C -0.2218(10) -0.1245(4) 0.1894(5) 0.041(2) Uani 1 d . U
H52 H -0.1548 -0.1178 0.1558 0.049 Uiso 1 calc R .
C53 C -0.1964(10) -0.1650(3) 0.2360(6) 0.041(2) Uani 1 d . U
H53 H -0.1188 -0.1851 0.2334 0.049 Uiso 1 calc R .
C54 C -0.3737(13) -0.0512(4) 0.1326(6) 0.048(2) Uani 1 d . U
C57 C -0.4844(10) -0.3880(3) 0.1776(5) 0.0323(17) Uani 1 d . U
C1 C -0.9749(16) 0.4823(5) 0.1332(9) 0.102(4) Uani 1 d D U
H1A H -1.0191 0.4542 0.1505 0.152 Uiso 1 calc GR .
H1B H -0.9043 0.4735 0.1006 0.152 Uiso 1 calc DGR .
H1C H -1.0469 0.5020 0.1021 0.152 Uiso 1 calc GR .
N2 N -0.9060(13) 0.5085(5) 0.2032(7) 0.096(3) Uani 1 d D U
C2 C -1.0121(17) 0.5323(6) 0.2408(12) 0.124(5) Uani 1 d D U
H2A H -1.1060 0.5261 0.2106 0.186 Uiso 1 calc GR .
H2B H -0.9940 0.5660 0.2417 0.186 Uiso 1 calc GR .
H2C H -1.0074 0.5209 0.2951 0.186 Uiso 1 calc GR .
C9 C -0.7611(16) 0.5249(6) 0.2142(10) 0.090(3) Uani 1 d . U
H9 H -0.7327 0.5454 0.2615 0.108 Uiso 1 calc R .

loop_
_atom_site_aniso_label
_atom_site_aniso_U_11
_atom_site_aniso_U_22
_atom_site_aniso_U_33
_atom_site_aniso_U_23
_atom_site_aniso_U_13
_atom_site_aniso_U_12
Eu1 0.0342(2) 0.0119(2) 0.0262(2) 0.00064(16) 0.01460(17) -0.00141(16)
Eu2 0.0502(3) 0.0123(2) 0.0226(2) 0.00260(16) 0.01320(19) -0.00229(18)
O9 0.044(3) 0.017(2) 0.035(3) 0.005(2) 0.000(3) -0.003(2)
O17 0.159(6) 0.024(3) 0.068(4) -0.014(3) 0.074(4) 0.003(4)
O18 0.088(4) 0.020(3) 0.052(4) 0.005(3) 0.001(4) -0.021(3)
O20 0.076(4) 0.015(3) 0.025(2) 0.004(2) 0.012(3) 0.000(2)
O21 0.048(3) 0.017(3) 0.026(2) 0.009(2) 0.012(2) -0.001(2)
O28 0.042(4) 0.018(3) 0.072(5) 0.009(3) 0.016(3) -0.002(2)
O36 0.046(4) 0.025(3) 0.150(7) 0.018(4) 0.042(4) 0.008(3)
O37 0.064(4) 0.020(3) 0.053(4) -0.001(3) 0.029(3) -0.014(3)
O39 0.052(4) 0.018(3) 0.044(3) -0.001(2) 0.024(3) -0.005(3)
O40 0.057(4) 0.024(3) 0.032(3) 0.003(3) 0.018(3) -0.012(3)
O47 0.076(5) 0.025(3) 0.024(3) 0.000(2) 0.004(3) -0.006(3)
O55 0.119(6) 0.046(4) 0.032(3) 0.011(3) 0.022(3) -0.012(4)
O56 0.073(4) 0.038(4) 0.114(5) 0.045(4) -0.023(4) -0.009(3)
O58 0.081(5) 0.018(3) 0.022(3) 0.005(2) 0.017(3) 0.001(3)
O59 0.068(4) 0.020(3) 0.029(3) -0.004(2) 0.013(2) 0.002(3)
O60 0.103(4) 0.051(4) 0.067(4) -0.001(4) 0.064(4) -0.004(4)
O61 0.152(7) 0.048(5) 0.045(3) -0.023(3) 0.060(4) -0.042(4)
O62 0.047(3) 0.032(4) 0.099(5) -0.014(4) 0.028(3) 0.003(3)
C3 0.028(4) 0.011(3) 0.032(4) 0.005(3) 0.005(3) -0.009(3)
C4 0.043(5) 0.019(3) 0.022(4) 0.007(3) 0.008(3) -0.004(3)
C5 0.042(5) 0.019(3) 0.025(3) 0.001(3) 0.010(3) -0.002(3)
C6 0.038(5) 0.013(3) 0.025(4) 0.004(2) 0.010(3) -0.005(3)
C7 0.035(5) 0.019(3) 0.026(4) 0.004(3) 0.008(3) -0.002(3)
C8 0.044(5) 0.014(3) 0.027(3) 0.000(3) 0.009(3) -0.006(3)
C10 0.037(4) 0.010(3) 0.028(4) 0.001(3) 0.019(3) -0.003(3)
C11 0.035(3) 0.018(3) 0.037(5) -0.009(3) 0.020(3) -0.002(3)
C12 0.034(4) 0.020(3) 0.035(5) -0.007(3) 0.025(4) -0.007(3)
C13 0.054(4) 0.017(3) 0.029(5) -0.004(3) 0.024(4) -0.002(3)
C14 0.052(4) 0.018(4) 0.062(6) -0.005(4) 0.039(4) 0.011(3)
C15 0.032(4) 0.028(4) 0.054(6) 0.005(4) 0.022(4) 0.001(3)
C16 0.090(5) 0.018(4) 0.027(5) -0.008(3) 0.018(5) -0.004(4)
C19 0.050(4) 0.012(3) 0.025(3) 0.006(2) 0.008(3) -0.009(2)
C22 0.036(5) 0.015(4) 0.048(5) 0.010(3) 0.008(4) 0.001(3)
C23 0.074(7) 0.033(5) 0.040(5) -0.004(4) 0.016(5) -0.022(4)
C24 0.080(7) 0.030(5) 0.035(5) 0.000(4) 0.019(5) -0.022(4)
C25 0.042(5) 0.022(4) 0.030(4) 0.002(3) 0.013(4) -0.005(3)
C26 0.045(5) 0.018(4) 0.040(4) 0.002(3) 0.019(4) -0.001(3)
C27 0.044(5) 0.020(4) 0.046(5) 0.008(3) 0.022(4) 0.001(3)
C29 0.037(4) 0.017(3) 0.022(4) 0.007(3) 0.003(3) -0.002(2)
C30 0.029(3) 0.021(3) 0.023(4) -0.002(3) 0.013(3) -0.010(3)
C31 0.027(3) 0.023(3) 0.029(4) 0.001(3) 0.018(3) 0.002(3)
C32 0.036(4) 0.020(3) 0.015(4) -0.004(3) 0.014(3) -0.003(2)
C33 0.032(3) 0.023(3) 0.025(4) 0.009(3) 0.003(3) -0.008(3)
C34 0.026(4) 0.026(3) 0.049(6) 0.014(4) 0.009(4) 0.001(3)
C35 0.047(4) 0.021(3) 0.033(5) -0.004(3) 0.029(4) 0.000(3)
C38 0.042(5) 0.015(4) 0.034(4) 0.008(3) 0.012(4) 0.000(3)
C41 0.054(5) 0.024(3) 0.021(4) 0.001(3) 0.013(3) -0.006(3)
C42 0.085(8) 0.018(3) 0.038(5) 0.006(4) -0.011(4) 0.001(4)
C43 0.070(7) 0.025(3) 0.031(5) -0.001(3) -0.002(4) 0.001(4)
C44 0.050(5) 0.021(3) 0.025(4) 0.000(3) 0.017(3) 0.001(3)
C45 0.046(5) 0.025(3) 0.021(4) 0.006(3) 0.021(3) 0.005(3)
C46 0.038(5) 0.031(3) 0.017(4) 0.004(3) 0.014(3) -0.001(3)
C48 0.042(5) 0.021(3) 0.022(4) -0.004(3) 0.004(3) -0.004(3)
C49 0.044(5) 0.050(5) 0.027(5) 0.007(4) 0.018(4) 0.009(4)
C50 0.052(5) 0.037(5) 0.030(5) 0.001(3) 0.013(4) 0.017(4)
C51 0.049(5) 0.022(4) 0.022(4) -0.001(3) 0.001(3) -0.006(3)
C52 0.045(5) 0.051(5) 0.030(5) 0.008(4) 0.018(4) 0.002(4)
C53 0.049(5) 0.042(5) 0.035(5) 0.005(4) 0.018(4) 0.015(4)
C54 0.083(6) 0.031(4) 0.028(4) 0.003(3) 0.004(4) -0.014(4)
C57 0.058(5) 0.022(3) 0.022(4) 0.003(3) 0.021(3) 0.000(3)
C1 0.089(7) 0.090(8) 0.122(8) -0.021(6) 0.006(6) 0.010(6)
N2 0.089(4) 0.112(5) 0.095(5) -0.002(4) 0.034(4) -0.010(4)
C2 0.105(7) 0.145(10) 0.136(9) -0.036(7) 0.059(7) -0.025(7)
C9 0.085(4) 0.106(5) 0.089(4) -0.015(4) 0.048(3) 0.000(3)

loop_
_atom_type_symbol
_atom_type_description
_atom_type_scat_dispersion_real
_atom_type_scat_dispersion_imag
_atom_type_scat_source
C C 0.0033 0.0016 'International Tables Vol C Tables 4.2.6.8 and 6.1.1.4'
H H 0.0000 0.0000 'International Tables Vol C Tables 4.2.6.8 and 6.1.1.4'
Eu Eu -0.1578 3.6682 'International Tables Vol C Tables 4.2.6.8 and 6.1.1.4'
N N 0.0061 0.0033 'International Tables Vol C Tables 4.2.6.8 and 6.1.1.4'
O O 0.0106 0.0060 'International Tables Vol C Tables 4.2.6.8 and 6.1.1.4'

loop_
_geom_angle_atom_site_label_1
_geom_angle_atom_site_label_2
_geom_angle_atom_site_label_3
_geom_angle
_geom_angle_site_symmetry_1
_geom_angle_site_symmetry_3
Eu1 Eu1 H61A 125.9 3_455 .
Eu1 Eu1 H61B 100.0 3_455 .
O17 Eu1 Eu1 61.8(2) . 3_455
O17 Eu1 O18 128.4(3) . 3_455
O17 Eu1 O36 129.8(4) . .
O17 Eu1 O37 73.1(3) . .
O17 Eu1 O55 81.8(3) . .
O17 Eu1 O56 79.9(3) . .
O17 Eu1 O61 136.6(3) . .
O17 Eu1 H61A 123.2 . .
O17 Eu1 H61B 129.5 . .
O17 Eu1 C54 76.8(3) . .
O18 Eu1 Eu1 66.85(19) 3_455 3_455
O18 Eu1 O56 75.5(2) 3_455 .
O18 Eu1 H61A 91.3 3_455 .
O18 Eu1 H61B 64.3 3_455 .
O18 Eu1 C54 73.3(2) 3_455 .
O36 Eu1 Eu1 138.40(17) . 3_455
O36 Eu1 O18 86.6(3) . 3_455
O36 Eu1 O56 149.8(3) . .
O36 Eu1 H61A 83.9 . .
O36 Eu1 H61B 95.9 . .
O36 Eu1 C54 82.5(3) . .
O37 Eu1 Eu1 127.02(17) . 3_455
O37 Eu1 O18 151.2(2) . 3_455
O37 Eu1 O36 91.7(2) . .
O37 Eu1 O55 124.2(3) . .
O37 Eu1 O56 92.7(2) . .
O37 Eu1 O61 77.6(3) . .
O37 Eu1 H61A 60.0 . .
O37 Eu1 H61B 87.4 . .
O37 Eu1 C54 135.0(3) . .
O55 Eu1 Eu1 76.8(2) . 3_455
O55 Eu1 O18 81.5(3) . 3_455
O55 Eu1 O36 67.7(3) . .
O55 Eu1 O56 131.1(3) . .
O55 Eu1 O61 141.6(3) . .
O55 Eu1 H61A 151.0 . .
O55 Eu1 H61B 143.3 . .
O55 Eu1 C54 17.0(3) . .
O56 Eu1 Eu1 54.6(2) . 3_455
O56 Eu1 H61A 72.6 . .
O56 Eu1 H61B 54.5 . .
O56 Eu1 C54 114.2(3) . .
O61 Eu1 Eu1 117.6(3) . 3_455
O61 Eu1 O18 73.7(3) . 3_455
O61 Eu1 O36 81.7(3) . .
O61 Eu1 O56 70.1(4) . .
O61 Eu1 H61A 17.6 . .
O61 Eu1 H61B 17.6 . .
O61 Eu1 C54 144.1(3) . .
H61A Eu1 H61B 30.3 . .
C54 Eu1 Eu1 60.0(2) . 3_455
C54 Eu1 H61A 160.0 . .
C54 Eu1 H61B 137.6 . .
O20 Eu2 O62 147.9(2) . .
O20 Eu2 C19 23.4(2) . .
O20 Eu2 C57 97.1(2) . 1_565
O20 Eu2 C9 90.3(3) . .
O21 Eu2 O20 48.09(18) . .
O21 Eu2 O20 132.46(19) 3_465 .
O21 Eu2 O21 84.72(19) 3_465 .
O21 Eu2 O39 75.41(19) 3_465 3_455
O21 Eu2 O40 84.6(2) 3_465 1_565
O21 Eu2 O58 136.32(18) 3_465 1_565
O21 Eu2 O58 109.94(19) . 1_565
O21 Eu2 O59 89.70(19) 3_465 1_565
O21 Eu2 O62 65.6(2) 3_465 .
O21 Eu2 O62 132.2(2) . .
O21 Eu2 C19 25.4(2) . .
O21 Eu2 C19 110.0(2) 3_465 .
O21 Eu2 C57 113.9(2) 3_465 1_565
O21 Eu2 C57 130.7(2) . 1_565
O21 Eu2 C9 130.2(3) 3_465 .
O21 Eu2 C9 126.7(3) . .
O39 Eu2 O20 90.02(19) 3_455 .
O39 Eu2 O21 69.26(19) 3_455 .
O39 Eu2 O58 148.15(18) 3_455 1_565
O39 Eu2 O62 67.5(2) 3_455 .
O39 Eu2 C19 75.6(2) 3_455 .
O39 Eu2 C57 156.9(2) 3_455 1_565
O39 Eu2 C9 81.5(3) 3_455 .
O40 Eu2 O20 79.2(2) 1_565 .
O40 Eu2 O21 75.96(19) 1_565 .
O40 Eu2 O39 141.01(19) 1_565 3_455
O40 Eu2 O58 61.4(2) 1_565 1_565
O40 Eu2 O59 74.1(2) 1_565 1_565
O40 Eu2 O62 132.6(2) 1_565 .
O40 Eu2 C19 80.6(2) 1_565 .
O40 Eu2 C57 62.1(2) 1_565 1_565
O40 Eu2 C9 135.3(3) 1_565 .
O58 Eu2 O20 70.27(18) 1_565 .
O58 Eu2 O62 117.5(2) 1_565 .
O58 Eu2 C19 91.5(2) 1_565 .
O58 Eu2 C57 27.1(2) 1_565 1_565
O58 Eu2 C9 74.1(3) 1_565 .
O59 Eu2 O20 126.9(2) 1_565 .
O59 Eu2 O21 149.9(2) 1_565 .
O59 Eu2 O39 137.5(2) 1_565 3_455
O59 Eu2 O58 56.7(2) 1_565 1_565
O59 Eu2 O62 70.1(2) 1_565 .
O59 Eu2 C19 146.2(2) 1_565 .
O59 Eu2 C57 29.8(2) 1_565 1_565
O59 Eu2 C9 78.5(3) 1_565 .
O60 Eu2 O20 74.5(3) . .
O60 Eu2 O21 110.5(2) . .
O60 Eu2 O21 140.3(3) . 3_465
O60 Eu2 O39 76.5(3) . 3_455
O60 Eu2 O40 133.9(3) . 1_565
O60 Eu2 O58 74.3(3) . 1_565
O60 Eu2 O59 92.5(2) . 1_565
O60 Eu2 O62 78.0(3) . .
O60 Eu2 C19 89.2(3) . .
O60 Eu2 C57 84.3(3) . 1_565
O60 Eu2 C9 16.7(4) . .
O62 Eu2 C19 142.8(2) . .
O62 Eu2 C57 96.4(2) . 1_565
O62 Eu2 C9 64.9(4) . .
C19 Eu2 C9 105.8(3) . .
C57 Eu2 C19 117.2(2) 1_565 .
C57 Eu2 C9 76.6(3) 1_565 .
C3 O9 C10 114.1(6) . .
C16 O17 Eu1 154.6(9) . .
C16 O18 Eu1 134.0(6) . 3_455
C19 O20 Eu2 94.3(5) . .
Eu2 O21 Eu2 95.28(19) 3_465 .
C19 O21 Eu2 97.0(5) . .
C19 O21 Eu2 167.2(5) . 3_465
C29 O28 C22 119.5(6) . .
C35 O36 Eu1 157.1(7) . .
C35 O37 Eu1 148.4(6) 3 .
C38 O39 Eu2 141.5(5) . 3_455
C38 O40 Eu2 131.2(6) . 1_545
C48 O47 C41 112.9(6) . .
C54 O55 Eu1 128.1(8) . .
C54 O56 Eu1 149.3(8) 3_455 .
C57 O58 Eu2 86.8(5) . 1_545
C57 O59 Eu2 91.8(4) . 1_545
C9 O60 Eu2 132.7(9) . .
Eu1 O61 H61A 111.7 . .
Eu1 O61 H61B 111.6 . .
H61A O61 H61B 107.2 . .
Eu2 O62 H62A 125.6 . .
Eu2 O62 H62B 125.0 . .
H62A O62 H62B 109.4 . .
O9 C3 C8 126.1(7) . .
C4 C3 O9 111.7(7) . .
C4 C3 C8 122.0(7) . .
C3 C4 H4 122.1 . .
C3 C4 C5 115.8(8) . .
C5 C4 H4 122.1 . .
C4 C5 H5 118.0 . .
C4 C5 C6 124.0(8) . .
C6 C5 H5 118.0 . .
C5 C6 C19 123.1(7) . .
C7 C6 C5 118.9(7) . .
C7 C6 C19 117.9(7) . .
C6 C7 H7 120.7 . .
C6 C7 C8 118.6(8) . .
C8 C7 H7 120.7 . .
C3 C8 H8 119.7 . .
C7 C8 C3 120.5(7) . .
C7 C8 H8 119.7 . .
O9 C10 C11 128.1(7) . .
C15 C10 O9 110.0(7) . .
C15 C10 C11 121.7(7) . .
C10 C11 H11 118.3 . .
C12 C11 C10 123.3(7) . .
C12 C11 H11 118.3 . .
C11 C12 H12 121.4 . .
C13 C12 C11 117.3(8) . .
C13 C12 H12 121.4 . .
C12 C13 C14 118.3(7) . .
C12 C13 C16 117.5(8) . .
C14 C13 C16 124.2(8) . .
C13 C14 H14 117.2 . .
C15 C14 C13 125.6(7) . .
C15 C14 H14 117.2 . .
C10 C15 C14 113.8(8) . .
C10 C15 H15 123.1 . .
C14 C15 H15 123.1 . .
O17 C16 O18 121.0(9) . .
O17 C16 C13 116.5(10) . .
O18 C16 C13 122.5(8) . .
O20 C19 Eu2 62.3(5) . .
O20 C19 O21 117.4(7) . .
O20 C19 C6 118.6(7) . .
O21 C19 Eu2 57.6(4) . .
O21 C19 C6 123.9(7) . .
C6 C19 Eu2 162.3(6) . .
C23 C22 O28 117.5(9) . .
C23 C22 C27 116.3(9) . .
C27 C22 O28 126.0(8) . .
C22 C23 H23 122.3 . .
C22 C23 C24 115.4(9) . .
C24 C23 H23 122.3 . .
C23 C24 H24 115.9 . .
C25 C24 C23 128.1(9) . .
C25 C24 H24 115.9 . .
C24 C25 C38 127.4(8) . .
C26 C25 C24 114.6(8) . .
C26 C25 C38 117.9(8) . .
C25 C26 H26 121.0 . .
C25 C26 C27 118.0(9) . .
C27 C26 H26 121.0 . .
C22 C27 C26 127.5(8) . .
C22 C27 H27 116.2 . .
C26 C27 H27 116.2 . .
O28 C29 C30 125.4(7) . .
O28 C29 C34 112.4(7) . .
C34 C29 C30 122.2(7) . .
C29 C30 H30 120.5 . .
C31 C30 C29 119.0(7) . .
C31 C30 H30 120.5 . .
C30 C31 H31 120.2 . .
C30 C31 C32 119.6(7) . .
C32 C31 H31 120.2 . .
C31 C32 C33 120.3(7) . .
C31 C32 C35 118.8(7) . .
C33 C32 C35 120.9(7) . .
C32 C33 H33 119.9 . .
C34 C33 C32 120.3(7) . .
C34 C33 H33 119.9 . .
C29 C34 H34 120.7 . .
C33 C34 C29 118.5(8) . .
C33 C34 H34 120.7 . .
O36 C35 C32 117.8(8) . .
O37 C35 O36 127.6(8) 3 .
O37 C35 C32 114.6(8) 3 .
O39 C38 Eu2 89.3(5) . 1_545
O39 C38 C25 124.6(7) . .
O40 C38 Eu2 33.6(5) . 1_545
O40 C38 O39 120.0(8) . .
O40 C38 C25 115.4(8) . .
C25 C38 Eu2 143.5(6) . 1_545
O47 C41 C42 125.2(7) . .
C46 C41 O47 110.6(7) . .
C46 C41 C42 124.1(7) . .
C41 C42 H42 119.4 . .
C43 C42 C41 121.2(8) . .
C43 C42 H42 119.4 . .
C42 C43 H43 122.2 . .
C42 C43 C44 115.7(8) . .
C44 C43 H43 122.2 . .
C43 C44 C45 121.8(7) . .
C43 C44 C57 115.1(8) . .
C57 C44 C45 123.1(7) . .
C44 C45 H45 118.3 . .
C46 C45 C44 123.3(7) . .
C46 C45 H45 118.3 . .
C41 C46 C45 113.8(8) . .
C41 C46 H46 123.1 . .
C45 C46 H46 123.1 . .
C49 C48 O47 127.5(8) . .
C53 C48 O47 114.6(8) . .
C53 C48 C49 117.9(9) . .
C48 C49 H49 116.2 . .
C50 C49 C48 127.7(8) . .
C50 C49 H49 116.2 . .
C49 C50 H50 121.6 . .
C51 C50 C49 116.7(9) . .
C51 C50 H50 121.6 . .
C50 C51 C52 114.7(8) . .
C50 C51 C54 114.7(9) . .
C52 C51 C54 130.4(9) . .
C51 C52 H52 115.9 . .
C53 C52 C51 128.3(8) . .
C53 C52 H52 115.9 . .
C48 C53 C52 114.6(9) . .
C48 C53 H53 122.7 . .
C52 C53 H53 122.7 . .
O55 C54 Eu1 34.9(6) . .
O55 C54 O56 120.3(10) . 3_455
O55 C54 C51 110.1(11) . .
O56 C54 Eu1 88.6(6) 3_455 .
O56 C54 C51 129.6(10) 3_455 .
C51 C54 Eu1 139.3(7) . .
O58 C57 Eu2 66.2(4) . 1_545
O58 C57 O59 124.0(7) . .
O58 C57 C44 114.5(8) . .
O59 C57 Eu2 58.4(4) . 1_545
O59 C57 C44 121.5(7) . .
C44 C57 Eu2 169.9(5) . 1_545
H1A C1 H1B 109.5 . .
H1A C1 H1C 109.5 . .
H1B C1 H1C 109.5 . .
N2 C1 H1A 109.5 . .
N2 C1 H1B 109.5 . .
N2 C1 H1C 109.5 . .
C2 N2 C1 110.0(13) . .
C2 N2 C9 121.0(13) . .
C9 N2 C1 124.2(12) . .
N2 C2 H2A 109.5 . .
N2 C2 H2B 109.5 . .
N2 C2 H2C 109.5 . .
H2A C2 H2B 109.5 . .
H2A C2 H2C 109.5 . .
H2B C2 H2C 109.5 . .
Eu2 C9 H9 115.0 . .
O60 C9 Eu2 30.7(6) . .
O60 C9 N2 127.0(14) . .
O60 C9 H9 115.0 . .
N2 C9 Eu2 127.8(10) . .
N2 C9 H9 115.0 . .

loop_
_geom_bond_atom_site_label_1
_geom_bond_atom_site_label_2
_geom_bond_distance
_geom_bond_site_symmetry_2
Eu1 Eu1 4.0943(8) 3_455
Eu1 O17 2.220(6) .
Eu1 O18 2.421(6) 3_455
Eu1 O36 2.387(7) .
Eu1 O37 2.253(6) .
Eu1 O55 2.271(7) .
Eu1 O56 2.551(8) .
Eu1 O61 2.281(7) .
Eu1 H61A 2.7380 .
Eu1 H61B 2.7366 .
Eu1 C54 3.123(10) .
Eu2 O20 2.630(6) .
Eu2 O21 2.519(5) .
Eu2 O21 2.332(5) 3_465
Eu2 O39 2.492(6) 3_455
Eu2 O40 2.352(6) 1_565
Eu2 O58 2.601(6) 1_565
Eu2 O59 2.420(6) 1_565
Eu2 O60 2.163(7) .
Eu2 O62 2.648(7) .
Eu2 C19 2.962(8) .
Eu2 C57 2.839(9) 1_565
Eu2 C9 3.117(13) .
O9 C3 1.422(9) .
O9 C10 1.449(9) .
O17 C16 1.187(12) .
O18 Eu1 2.421(6) 3_455
O18 C16 1.252(12) .
O20 C19 1.178(10) .
O21 Eu2 2.332(5) 3_465
O21 C19 1.279(10) .
O28 C22 1.410(10) .
O28 C29 1.384(9) .
O36 C35 1.344(11) .
O37 C35 1.324(11) 3
O39 Eu2 2.492(6) 3_455
O39 C38 1.252(10) .
O40 Eu2 2.352(6) 1_545
O40 C38 1.115(9) .
O47 C41 1.421(10) .
O47 C48 1.397(10) .
O55 C54 1.158(12) .
O56 C54 1.276(13) 3_455
O58 Eu2 2.601(6) 1_545
O58 C57 1.294(10) .
O59 Eu2 2.420(6) 1_545
O59 C57 1.413(11) .
O60 C9 1.215(14) .
O61 H61A 0.8897 .
O61 H61B 0.8884 .
O62 H62A 0.9238 .
O62 H62B 0.9232 .
C3 C4 1.377(11) .
C3 C8 1.455(11) .
C4 H4 0.9300 .
C4 C5 1.388(11) .
C5 H5 0.9300 .
C5 C6 1.460(11) .
C6 C7 1.373(11) .
C6 C19 1.506(11) .
C7 H7 0.9300 .
C7 C8 1.409(11) .
C8 H8 0.9300 .
C10 C11 1.457(11) .
C10 C15 1.363(11) .
C11 H11 0.9300 .
C11 C12 1.425(11) .
C12 H12 0.9300 .
C12 C13 1.358(11) .
C13 C14 1.476(13) .
C13 C16 1.532(12) .
C14 H14 0.9300 .
C14 C15 1.439(13) .
C15 H15 0.9300 .
C22 C23 1.238(13) .
C22 C27 1.378(13) .
C23 H23 0.9300 .
C23 C24 1.425(13) .
C24 H24 0.9300 .
C24 C25 1.393(12) .
C25 C26 1.223(11) .
C25 C38 1.520(11) .
C26 H26 0.9300 .
C26 C27 1.403(12) .
C27 H27 0.9300 .
C29 C30 1.426(11) .
C29 C34 1.409(11) .
C30 H30 0.9300 .
C30 C31 1.394(11) .
C31 H31 0.9300 .
C31 C32 1.412(11) .
C32 C33 1.442(11) .
C32 C35 1.487(11) .
C33 H33 0.9300 .
C33 C34 1.384(11) .
C34 H34 0.9300 .
C35 O37 1.324(11) 3
C38 Eu2 3.198(8) 1_545
C41 C42 1.542(13) .
C41 C46 1.415(12) .
C42 H42 0.9300 .
C42 C43 1.410(13) .
C43 H43 0.9300 .
C43 C44 1.430(12) .
C44 C45 1.537(12) .
C44 C57 1.519(12) .
C45 H45 0.9300 .
C45 C46 1.414(11) .
C46 H46 0.9300 .
C48 C49 1.360(12) .
C48 C53 1.229(12) .
C49 H49 0.9300 .
C49 C50 1.356(12) .
C50 H50 0.9300 .
C50 C51 1.251(12) .
C51 C52 1.387(13) .
C51 C54 1.474(13) .
C52 H52 0.9300 .
C52 C53 1.379(13) .
C53 H53 0.9300 .
C54 O56 1.276(13) 3_455
C57 Eu2 2.839(9) 1_545
C1 H1A 0.9600 .
C1 H1B 0.9600 .
C1 H1C 0.9600 .
C1 N2 1.445(9) .
N2 C2 1.431(9) .
N2 C9 1.424(17) .
C2 H2A 0.9600 .
C2 H2B 0.9600 .
C2 H2C 0.9600 .
C9 H9 0.9800 .

loop_
_geom_torsion_atom_site_label_1
_geom_torsion_atom_site_label_2
_geom_torsion_atom_site_label_3
_geom_torsion_atom_site_label_4
_geom_torsion
_geom_torsion_site_symmetry_1
_geom_torsion_site_symmetry_4
Eu1 Eu1 O17 C16 -17.9(16) 3_455 .
Eu1 Eu1 O36 C35 -113.9(15) 3_455 .
Eu1 Eu1 O37 C35 109.4(10) 3_455 3
Eu1 Eu1 O55 C54 8.5(9) 3_455 .
Eu1 Eu1 O56 C54 37.4(12) 3_455 3_455
Eu1 Eu1 C54 O55 -170.4(10) 3_455 .
Eu1 Eu1 C54 O56 -13.8(5) 3_455 3_455
Eu1 Eu1 C54 C51 147.7(10) 3_455 .
Eu1 O17 C16 O18 17(2) . .
Eu1 O17 C16 C13 -161.8(12) . .
Eu1 O18 C16 O17 4.4(15) 3_455 .
Eu1 O18 C16 C13 -177.2(6) 3_455 .
Eu1 O36 C35 O37 -24(2) . 3
Eu1 O36 C35 C32 157.3(13) . .
Eu1 O55 C54 O56 -27.4(15) . 3_455
Eu1 O55 C54 C51 152.4(6) . .
Eu2 O20 C19 O21 17.4(8) . .
Eu2 O20 C19 C6 -160.0(7) . .
Eu2 O21 C19 Eu2 -165(3) 3_465 .
Eu2 O21 C19 O20 177.1(19) 3_465 .
Eu2 O21 C19 O20 -18.3(8) . .
Eu2 O21 C19 C6 -6(3) 3_465 .
Eu2 O21 C19 C6 158.9(7) . .
Eu2 O39 C38 Eu2 -10.1(9) 3_455 1_545
Eu2 O39 C38 O40 4.1(15) 3_455 .
Eu2 O39 C38 C25 -175.6(6) 3_455 .
Eu2 O40 C38 O39 -26.4(13) 1_545 .
Eu2 O40 C38 C25 153.3(6) 1_545 .
Eu2 O58 C57 O59 8.8(7) 1_545 .
Eu2 O58 C57 C44 -168.9(6) 1_545 .
Eu2 O59 C57 O58 -9.5(8) 1_545 .
Eu2 O59 C57 C44 168.1(6) 1_545 .
Eu2 O60 C9 N2 103.5(17) . .
O9 C3 C4 C5 176.4(7) . .
O9 C3 C8 C7 -174.7(7) . .
O9 C10 C11 C12 -173.4(7) . .
O9 C10 C15 C14 175.5(7) . .
O17 Eu1 O36 C35 -23.1(18) . .
O17 Eu1 O37 C35 77.1(10) . 3
O17 Eu1 O55 C54 71.4(9) . .
O17 Eu1 O56 C54 -25.1(13) . 3_455
O17 Eu1 C54 O55 -105.5(9) . .
O17 Eu1 C54 O56 51.1(6) . 3_455
O17 Eu1 C54 C51 -147.4(10) . .
O18 Eu1 O17 C16 -24.9(18) 3_455 .
O18 Eu1 O36 C35 -162.6(17) 3_455 .
O18 Eu1 O37 C35 -140.1(9) 3_455 3
O18 Eu1 O55 C54 -59.6(9) 3_455 .
O18 Eu1 O56 C54 109.1(13) 3_455 3_455
O18 Eu1 C54 O55 117.1(9) 3_455 .
O18 Eu1 C54 O56 -86.3(6) 3_455 3_455
O18 Eu1 C54 C51 75.2(10) 3_455 .
O20 Eu2 O21 Eu2 -173.7(3) . 3_465
O20 Eu2 O21 C19 9.7(4) . .
O20 Eu2 O60 C9 160.3(14) . .
O20 Eu2 C19 O21 -161.7(8) . .
O20 Eu2 C19 C6 97.8(19) . .
O20 Eu2 C9 O60 -18.9(14) . .
O20 Eu2 C9 N2 -119.6(13) . .
O21 Eu2 O20 C19 -10.4(5) . .
O21 Eu2 O20 C19 -18.9(6) 3_465 .
O21 Eu2 O21 Eu2 0.0 3_465 3_465
O21 Eu2 O21 C19 -176.6(6) 3_465 .
O21 Eu2 O60 C9 -167.2(13) . .
O21 Eu2 O60 C9 -59.9(15) 3_465 .
O21 Eu2 C19 O20 161.7(8) . .
O21 Eu2 C19 O20 165.3(5) 3_465 .
O21 Eu2 C19 O21 3.6(6) 3_465 .
O21 Eu2 C19 C6 -97.0(18) 3_465 .
O21 Eu2 C19 C6 -101(2) . .
O21 Eu2 C9 O60 133.6(13) 3_465 .
O21 Eu2 C9 O60 15.0(16) . .
O21 Eu2 C9 N2 -85.7(13) . .
O21 Eu2 C9 N2 33.0(15) 3_465 .
O28 C22 C23 C24 -172.5(8) . .
O28 C22 C27 C26 170.9(8) . .
O28 C29 C30 C31 -176.8(8) . .
O28 C29 C34 C33 179.6(8) . .
O36 Eu1 O17 C16 -149.0(16) . .
O36 Eu1 O37 C35 -54.2(10) . 3
O36 Eu1 O55 C54 -149.3(10) . .
O36 Eu1 O56 C54 164.5(12) . 3_455
O36 Eu1 C54 O55 28.4(9) . .
O36 Eu1 C54 O56 -175.0(6) . 3_455
O36 Eu1 C54 C51 -13.5(10) . .
O37 Eu1 O17 C16 133.3(17) . .
O37 Eu1 O36 C35 46.2(17) . .
O37 Eu1 O55 C54 134.6(9) . .
O37 Eu1 O56 C54 -97.5(13) . 3_455
O37 Eu1 C54 O55 -56.5(10) . .
O37 Eu1 C54 O56 100.2(7) . 3_455
O37 Eu1 C54 C51 -98.3(10) . .
O39 Eu2 O20 C19 51.1(5) 3_455 .
O39 Eu2 O21 Eu2 76.4(2) 3_455 3_465
O39 Eu2 O21 C19 -100.3(5) 3_455 .
O39 Eu2 O60 C9 -105.8(14) 3_455 .
O39 Eu2 C19 O20 -126.5(5) 3_455 .
O39 Eu2 C19 O21 71.8(5) 3_455 .
O39 Eu2 C19 C6 -28.7(18) 3_455 .
O39 Eu2 C9 O60 71.0(14) 3_455 .
O39 Eu2 C9 N2 -29.6(12) 3_455 .
O40 Eu2 O20 C19 -91.2(5) 1_565 .
O40 Eu2 O21 Eu2 -85.7(2) 1_565 3_465
O40 Eu2 O21 C19 97.7(5) 1_565 .
O40 Eu2 O60 C9 102.7(14) 1_565 .
O40 Eu2 C19 O20 84.6(5) 1_565 .
O40 Eu2 C19 O21 -77.1(5) 1_565 .
O40 Eu2 C19 C6 -177.6(19) 1_565 .
O40 Eu2 C9 O60 -93.8(14) 1_565 .
O40 Eu2 C9 N2 165.5(11) 1_565 .
O47 C41 C42 C43 -177.9(9) . .
O47 C41 C46 C45 178.2(6) . .
O47 C48 C49 C50 -177.7(9) . .
O47 C48 C53 C52 -179.5(8) . .
O55 Eu1 O17 C16 -97.2(17) . .
O55 Eu1 O36 C35 -80.4(17) . .
O55 Eu1 O37 C35 9.8(11) . 3
O55 Eu1 O56 C54 44.6(14) . 3_455
O55 Eu1 C54 O56 156.6(13) . 3_455
O55 Eu1 C54 C51 -41.9(10) . .
O56 Eu1 O17 C16 37.3(17) . .
O56 Eu1 O36 C35 144.5(15) . .
O56 Eu1 O37 C35 155.7(10) . 3
O56 Eu1 O55 C54 2.5(11) . .
O56 Eu1 C54 O55 -177.9(9) . .
O56 Eu1 C54 O56 -21.3(8) . 3_455
O56 Eu1 C54 C51 140.2(9) . .
O58 Eu2 O20 C19 -154.4(6) 1_565 .
O58 Eu2 O21 Eu2 -137.65(18) 1_565 3_465
O58 Eu2 O21 C19 45.7(5) 1_565 .
O58 Eu2 O60 C9 86.9(14) 1_565 .
O58 Eu2 C19 O20 24.0(5) 1_565 .
O58 Eu2 C19 O21 -137.7(5) 1_565 .
O58 Eu2 C19 C6 121.8(19) 1_565 .
O58 Eu2 C9 O60 -88.3(14) 1_565 .
O58 Eu2 C9 N2 171.0(13) 1_565 .
O59 Eu2 O20 C19 -151.7(5) 1_565 .
O59 Eu2 O21 Eu2 -80.2(4) 1_565 3_465
O59 Eu2 O21 C19 103.2(5) 1_565 .
O59 Eu2 O60 C9 32.6(14) 1_565 .
O59 Eu2 C19 O20 43.0(7) 1_565 .
O59 Eu2 C19 O21 -118.7(5) 1_565 .
O59 Eu2 C19 C6 140.7(17) 1_565 .
O59 Eu2 C9 O60 -146.7(14) 1_565 .
O59 Eu2 C9 N2 112.7(13) 1_565 .
O60 Eu2 O20 C19 127.1(6) . .
O60 Eu2 O21 Eu2 142.2(3) . 3_465
O60 Eu2 O21 C19 -34.4(6) . .
O60 Eu2 C19 O20 -50.3(6) . .
O60 Eu2 C19 O21 148.1(5) . .
O60 Eu2 C19 C6 47.5(19) . .
O60 Eu2 C9 N2 -101(2) . .
O61 Eu1 O17 C16 83.6(17) . .
O61 Eu1 O36 C35 123.4(17) . .
O61 Eu1 O37 C35 -135.3(11) . 3
O61 Eu1 O55 C54 -109.4(10) . .
O61 Eu1 O56 C54 -173.2(14) . 3_455
O61 Eu1 C54 O55 93.0(10) . .
O61 Eu1 C54 O56 -110.4(7) . 3_455
O61 Eu1 C54 C51 51.1(12) . .
O62 Eu2 O20 C19 95.0(6) . .
O62 Eu2 O21 Eu2 50.0(3) . 3_465
O62 Eu2 O21 C19 -126.7(5) . .
O62 Eu2 O60 C9 -36.4(14) . .
O62 Eu2 C19 O20 -119.0(6) . .
O62 Eu2 C19 O21 79.3(6) . .
O62 Eu2 C19 C6 -21(2) . .
O62 Eu2 C9 O60 140.1(15) . .
O62 Eu2 C9 N2 39.4(12) . .
C3 O9 C10 C11 -36.5(10) . .
C3 O9 C10 C15 148.6(7) . .
C3 C4 C5 C6 -1.1(12) . .
C4 C3 C8 C7 0.6(12) . .
C4 C5 C6 C7 0.5(12) . .
C4 C5 C6 C19 177.5(8) . .
C5 C6 C7 C8 0.7(11) . .
C5 C6 C19 Eu2 -104.3(18) . .
C5 C6 C19 O20 -16.1(12) . .
C5 C6 C19 O21 166.7(8) . .
C6 C7 C8 C3 -1.2(12) . .
C7 C6 C19 Eu2 73(2) . .
C7 C6 C19 O20 160.9(8) . .
C7 C6 C19 O21 -16.3(12) . .
C8 C3 C4 C5 0.5(11) . .
C10 O9 C3 C4 151.7(6) . .
C10 O9 C3 C8 -32.6(10) . .
C10 C11 C12 C13 -0.1(12) . .
C11 C10 C15 C14 0.2(12) . .
C11 C12 C13 C14 -1.8(12) . .
C11 C12 C13 C16 177.2(7) . .
C12 C13 C14 C15 3.1(14) . .
C12 C13 C16 O17 161.7(9) . .
C12 C13 C16 O18 -16.8(13) . .
C13 C14 C15 C10 -2.2(13) . .
C14 C13 C16 O17 -19.4(13) . .
C14 C13 C16 O18 162.2(9) . .
C15 C10 C11 C12 1.0(13) . .
C16 C13 C14 C15 -175.8(8) . .
C19 Eu2 O21 Eu2 176.6(6) . 3_465
C19 Eu2 O60 C9 178.8(14) . .
C19 Eu2 C9 O60 -1.3(15) . .
C19 Eu2 C9 N2 -101.9(13) . .
C19 C6 C7 C8 -176.4(7) . .
C22 O28 C29 C30 -0.5(12) . .
C22 O28 C29 C34 -178.2(8) . .
C22 C23 C24 C25 -0.2(17) . .
C23 C22 C27 C26 -3.2(15) . .
C23 C24 C25 C26 -1.3(16) . .
C23 C24 C25 C38 176.8(10) . .
C24 C25 C26 C27 0.5(13) . .
C24 C25 C38 Eu2 28.9(16) . 1_545
C24 C25 C38 O39 -176.0(9) . .
C24 C25 C38 O40 4.2(14) . .
C25 C26 C27 C22 1.7(15) . .
C26 C25 C38 Eu2 -153.1(8) . 1_545
C26 C25 C38 O39 2.0(14) . .
C26 C25 C38 O40 -177.7(9) . .
C27 C22 C23 C24 2.2(14) . .
C29 O28 C22 C23 -77.9(11) . .
C29 O28 C22 C27 108.0(10) . .
C29 C30 C31 C32 -1.6(11) . .
C30 C29 C34 C33 1.8(13) . .
C30 C31 C32 C33 -0.1(11) . .
C30 C31 C32 C35 179.4(7) . .
C31 C32 C33 C34 2.7(12) . .
C31 C32 C35 O36 -12.2(11) . .
C31 C32 C35 O37 169.2(7) . 3
C32 C33 C34 C29 -3.5(12) . .
C33 C32 C35 O36 167.3(8) . .
C33 C32 C35 O37 -11.3(10) . 3
C34 C29 C30 C31 0.8(12) . .
C35 C32 C33 C34 -176.8(8) . .
C38 C25 C26 C27 -177.8(8) . .
C41 O47 C48 C49 95.1(10) . .
C41 O47 C48 C53 -85.7(10) . .
C41 C42 C43 C44 -2.0(15) . .
C42 C41 C46 C45 -1.3(12) . .
C42 C43 C44 C45 2.6(13) . .
C42 C43 C44 C57 -178.3(8) . .
C43 C44 C45 C46 -2.7(12) . .
C43 C44 C57 Eu2 88(4) . 1_545
C43 C44 C57 O58 179.5(8) . .
C43 C44 C57 O59 1.6(11) . .
C44 C45 C46 C41 1.9(10) . .
C45 C44 C57 Eu2 -93(3) . 1_545
C45 C44 C57 O58 -1.4(11) . .
C45 C44 C57 O59 -179.2(7) . .
C46 C41 C42 C43 1.5(15) . .
C48 O47 C41 C42 -18.6(12) . .
C48 O47 C41 C46 161.9(7) . .
C48 C49 C50 C51 -4.0(16) . .
C49 C48 C53 C52 -0.3(14) . .
C49 C50 C51 C52 1.8(13) . .
C49 C50 C51 C54 177.3(8) . .
C50 C51 C52 C53 0.8(15) . .
C50 C51 C54 Eu1 -162.4(8) . .
C50 C51 C54 O55 173.6(9) . .
C50 C51 C54 O56 -6.7(15) . 3_455
C51 C52 C53 C48 -1.6(16) . .
C52 C51 C54 Eu1 12.3(16) . .
C52 C51 C54 O55 -11.7(15) . .
C52 C51 C54 O56 168.0(11) . 3_455
C53 C48 C49 C50 3.1(16) . .
C54 Eu1 O17 C16 -80.7(17) . .
C54 Eu1 O36 C35 -89.0(17) . .
C54 Eu1 O37 C35 26.9(12) . 3
C54 Eu1 O56 C54 45.4(14) . 3_455
C54 C51 C52 C53 -173.9(10) . .
C57 Eu2 O20 C19 -150.9(5) 1_565 .
C57 Eu2 O21 Eu2 -117.3(3) 1_565 3_465
C57 Eu2 O21 C19 66.1(5) 1_565 .
C57 Eu2 O60 C9 61.3(14) 1_565 .
C57 Eu2 C19 O20 32.9(6) 1_565 .
C57 Eu2 C19 O21 -128.8(5) 1_565 .
C57 Eu2 C19 C6 130.7(18) 1_565 .
C57 Eu2 C9 O60 -116.2(14) 1_565 .
C57 Eu2 C9 N2 143.2(13) 1_565 .
C57 C44 C45 C46 178.2(7) . .
C1 N2 C9 Eu2 11(2) . .
C1 N2 C9 O60 -28(3) . .
C2 N2 C9 Eu2 -142.1(13) . .
C2 N2 C9 O60 179.0(16) . .
C9 Eu2 O20 C19 132.6(6) . .
C9 Eu2 O21 Eu2 137.7(4) . 3_465
C9 Eu2 O21 C19 -38.9(6) . .
C9 Eu2 C19 O20 -49.9(6) . .
C9 Eu2 C19 O21 148.4(5) . .
C9 Eu2 C19 C6 47.9(19) . .
